data_1547648
loop_
_publ_author_name
'Chai, Zhaofei'
'Wang, Can'
'Wang, Jinfeng'
'Liu, Fan'
'Xie, Yujun'
'Zhang, Yongzheng'
'Li, Jian-Rong Jeff'
'Li, Qianqian'
'Li, Zhen'

_publ_section_title
;
 Abnormal Room Temperature Phosphorescence of Purely Organic
 Boron-Containing Compounds: the Relationship between the Emissive
 Behavior and the Molecular Packing, and the Potential Related
 Applications
;
_journal_name_full 'Chem. Sci.'
_journal_paper_doi 10.1039/C7SC04098A
_journal_year 2017
_chemical_formula_moiety 'C8 H11 B O3'
_chemical_formula_sum 'C8 H11 B O3'
_chemical_formula_weight 165.98
_space_group_crystal_system monoclinic
_space_group_IT_number 15
_space_group_name_Hall '-I 2ya'
_space_group_name_H-M_alt 'I 1 2/a 1'
_symmetry_space_group_name_Hall '-I 2ya'
_symmetry_space_group_name_H-M 'I 1 2/a 1'
_atom_sites_solution_hydrogens geom
_audit_creation_date 2016-11-08
_audit_creation_method
;
Olex2 1.2
(compiled 2015.09.30 svn.r3233 for OlexSys, GUI svn.r5103)
;
_audit_update_record
;
2017-05-02 deposited with the CCDC.
2017-10-09 downloaded from the CCDC.
;
_cell_angle_alpha 90
_cell_angle_beta 111.493(2)
_cell_angle_gamma 90
_cell_formula_units_Z 8
_cell_length_a 19.8150(4)
_cell_length_b 5.02009(8)
_cell_length_c 18.2337(4)
_cell_measurement_reflns_used 4079
_cell_measurement_temperature 100.01(10)
_cell_measurement_theta_max 73.1180
_cell_measurement_theta_min 4.7910
_cell_volume 1687.64(6)
_computing_cell_refinement 'CrysAlisPro 1.171.39.6a (Rigaku OD, 2015)'
_computing_data_collection 'CrysAlisPro 1.171.39.6a (Rigaku OD, 2015)'
_computing_data_reduction 'CrysAlisPro 1.171.39.6a (Rigaku OD, 2015)'
_computing_molecular_graphics 'Olex2 (Dolomanov et al., 2009)'
_computing_publication_material 'Olex2 (Dolomanov et al., 2009)'
_computing_structure_refinement 'ShelXL (Sheldrick, 2015)'
_computing_structure_solution 'ShelXT (Sheldrick, 2015)'
_diffrn_ambient_environment N~2~
_diffrn_ambient_temperature 100.01(10)
_diffrn_detector 'CCD plate'
_diffrn_detector_area_resol_mean 5.3127
_diffrn_detector_type AtlasS2
_diffrn_measured_fraction_theta_full 0.995
_diffrn_measured_fraction_theta_max 0.977
_diffrn_measurement_details
;
List of Runs (angles in degrees, time in seconds):

  # Type    Start    End  Width  t~exp~   \w     \q     \k     \f   Frames
#--------------------------------------------------------------------------
  1  \w     16.00  51.00   1.00    1.00    --   41.62 -37.00-150.00   35
  2  \w     27.00  96.00   1.00    1.00    --   41.62-125.00-150.00   69
  3  \w     35.00 128.00   1.00    1.00    --  107.19 -45.00-180.00   93
  4  \w    107.00 175.00   1.00    1.00    --  107.19  30.00 -90.00   68
  5  \w    132.00 177.00   1.00    1.00    --  107.19  45.00-150.00   45
  6  \w    133.00 163.00   1.00    1.00    --  107.19 125.00-120.00   30
  7  \w     97.00 134.00   1.00    1.00    --  107.19 125.00 -90.00   37
  8  \w     79.00 178.00   1.00    1.00    --  107.19  30.00   0.00   99
  9  \w     75.00 133.00   1.00    1.00    --  107.19 -61.00 -30.00   58
 10  \w     59.00 120.00   1.00    1.00    --  107.19-125.00   0.00   61
 11  \w     48.00  80.00   1.00    1.00    --  107.19 -45.00 -30.00   32
 12  \w     36.00  65.00   1.00    1.00    --  107.19 -61.00 -30.00   29
 13  \w     26.00 102.00   1.00    1.00    --  107.19 -94.00-150.00   76
 14  \w     40.00 115.00   1.00    1.00    --  107.19-125.00-150.00   75
 15  \w     32.00  75.00   1.00    1.00    --   41.62-125.00  30.00   43
 16  \w     43.00  72.00   1.00    1.00    --   41.62-125.00  60.00   29
 17  \w   -129.00  47.00   1.00    1.00    --  -41.62   0.00 120.00  176
;
_diffrn_measurement_device 'four-circle diffractometer'
_diffrn_measurement_device_type 'SuperNova, Dual, Cu at home/near, AtlasS2'
_diffrn_measurement_method '\w scans'
_diffrn_orient_matrix_type 'CrysAlisPro convention (1999,Acta A55,543-557)'
_diffrn_orient_matrix_UB_11 0.0757573000
_diffrn_orient_matrix_UB_12 -0.0217877000
_diffrn_orient_matrix_UB_13 -0.0049927000
_diffrn_orient_matrix_UB_21 0.0272718000
_diffrn_orient_matrix_UB_22 -0.1563137000
_diffrn_orient_matrix_UB_23 0.0781194000
_diffrn_orient_matrix_UB_31 -0.0224279000
_diffrn_orient_matrix_UB_32 -0.2630318000
_diffrn_orient_matrix_UB_33 -0.0460856000
_diffrn_radiation_monochromator mirror
_diffrn_radiation_probe x-ray
_diffrn_radiation_type CuK\a
_diffrn_radiation_wavelength 1.54184
_diffrn_reflns_av_R_equivalents 0.0110
_diffrn_reflns_av_unetI/netI 0.0102
_diffrn_reflns_Laue_measured_fraction_full 0.995
_diffrn_reflns_Laue_measured_fraction_max 0.977
_diffrn_reflns_limit_h_max 22
_diffrn_reflns_limit_h_min -24
_diffrn_reflns_limit_k_max 3
_diffrn_reflns_limit_k_min -6
_diffrn_reflns_limit_l_max 22
_diffrn_reflns_limit_l_min -22
_diffrn_reflns_number 5054
_diffrn_reflns_point_group_measured_fraction_full 0.995
_diffrn_reflns_point_group_measured_fraction_max 0.977
_diffrn_reflns_theta_full 67.684
_diffrn_reflns_theta_max 73.250
_diffrn_reflns_theta_min 4.797
_diffrn_source 'micro-focus sealed X-ray tube'
_diffrn_source_type 'SuperNova (Cu) X-ray Source'
_exptl_absorpt_coefficient_mu 0.796
_exptl_absorpt_correction_T_max 1.00000
_exptl_absorpt_correction_T_min 0.87042
_exptl_absorpt_correction_type multi-scan
_exptl_absorpt_process_details
;
CrysAlisPro 1.171.39.6a (Rigaku Oxford Diffraction, 2015)
Empirical absorption correction using spherical harmonics,
 implemented in SCALE3 ABSPACK scaling algorithm.
;
_exptl_crystal_colour colourless
_exptl_crystal_colour_primary colourless
_exptl_crystal_density_diffrn 1.307
_exptl_crystal_description block
_exptl_crystal_F_000 704
_exptl_crystal_size_max 0.3
_exptl_crystal_size_mid 0.3
_exptl_crystal_size_min 0.2
_refine_diff_density_max 0.333
_refine_diff_density_min -0.275
_refine_diff_density_rms 0.038
_refine_ls_extinction_method none
_refine_ls_goodness_of_fit_ref 1.045
_refine_ls_hydrogen_treatment constr
_refine_ls_matrix_type full
_refine_ls_number_parameters 112
_refine_ls_number_reflns 1666
_refine_ls_number_restraints 0
_refine_ls_restrained_S_all 1.045
_refine_ls_R_factor_all 0.0338
_refine_ls_R_factor_gt 0.0328
_refine_ls_shift/su_max 0.001
_refine_ls_shift/su_mean 0.000
_refine_ls_structure_factor_coef Fsqd
_refine_ls_weighting_details 'w=1/[\s^2^(Fo^2^)+(0.0467P)^2^+1.2597P] where P=(Fo^2^+2Fc^2^)/3'
_refine_ls_weighting_scheme calc
_refine_ls_wR_factor_gt 0.0868
_refine_ls_wR_factor_ref 0.0877
_reflns_Friedel_coverage 0.000
_reflns_number_gt 1592
_reflns_number_total 1666
_reflns_threshold_expression 'I > 2\s(I)'
_cod_data_source_file c7sc04098a5.cif
_cod_data_source_block 20161031b
_cod_original_cell_volume 1687.63(6)
_cod_database_code 1547648
_chemical_oxdiff_formula c1h1B1O1
_shelx_space_group_comment
;
The symmetry employed for this shelxl refinement is uniquely defined
by the following loop, which should always be used as a source of
symmetry information in preference to the above space-group names.
They are only intended as comments.
;
_reflns_odcompleteness_completeness 99.64
_reflns_odcompleteness_iscentric 1
_reflns_odcompleteness_theta 66.97
_olex2_refinement_description
;
1. Fixed Uiso
 At 1.2 times of:
  All C(H) groups, All C(H,H) groups
 At 1.5 times of:
  All C(H,H,H) groups, All O(H) groups
2.a Secondary CH2 refined with riding coordinates:
 C2(H2A,H2B)
2.b Aromatic/amide H refined with riding coordinates:
 C4(H4), C5(H5), C7(H7), C8(H8)
2.c Idealised Me refined as rotating group:
 C1(H1A,H1B,H1C)
2.d Idealised tetrahedral OH refined as rotating group:
 O2(H2), O3(H3)
;
_shelx_shelxl_version_number 2014/7
_olex2_submission_special_instructions 'No special instructions were received'
_oxdiff_exptl_absorpt_empirical_details
;
Empirical correction (ABSPACK) includes:
- Absorption correction using spherical harmonics
- Frame scaling
;
_oxdiff_exptl_absorpt_empirical_full_max 1.340
_oxdiff_exptl_absorpt_empirical_full_min 0.752

loop_
_space_group_symop_operation_xyz
'x, y, z'
'-x+1/2, y, -z'
'x+1/2, y+1/2, z+1/2'
'-x+1, y+1/2, -z+1/2'
'-x, -y, -z'
'x-1/2, -y, z'
'-x+1/2, -y+1/2, -z+1/2'
'x, -y+1/2, z+1/2'

loop_
_atom_site_label
_atom_site_type_symbol
_atom_site_fract_x
_atom_site_fract_y
_atom_site_fract_z
_atom_site_U_iso_or_equiv
_atom_site_adp_type
_atom_site_occupancy
_atom_site_site_symmetry_order
_atom_site_calc_flag
_atom_site_refinement_flags_posn
O1 O 0.68307(4) 0.54596(16) 0.18640(4) 0.0221(2) Uani 1 1 d .
O2 O 0.51834(4) 0.72158(14) 0.43964(4) 0.01809(19) Uani 1 1 d .
H2 H 0.5298 0.8601 0.4234 0.027 Uiso 1 1 calc GR
O3 O 0.54915(4) 0.26929(14) 0.45281(4) 0.01847(19) Uani 1 1 d .
H3 H 0.5296 0.2873 0.4851 0.028 Uiso 1 1 calc GR
C1 C 0.70465(6) 0.6820(3) 0.07254(7) 0.0292(3) Uani 1 1 d .
H1A H 0.6940 0.8142 0.0318 0.044 Uiso 1 1 calc GR
H1B H 0.6897 0.5101 0.0492 0.044 Uiso 1 1 calc GR
H1C H 0.7559 0.6803 0.1024 0.044 Uiso 1 1 calc GR
C2 C 0.66430(6) 0.7475(3) 0.12644(6) 0.0251(3) Uani 1 1 d .
H2A H 0.6784 0.9219 0.1499 0.030 Uiso 1 1 calc R
H2B H 0.6124 0.7477 0.0971 0.030 Uiso 1 1 calc R
C3 C 0.65004(5) 0.5544(2) 0.24033(6) 0.0173(2) Uani 1 1 d .
C4 C 0.59944(6) 0.7448(2) 0.24131(6) 0.0175(2) Uani 1 1 d .
H4 H 0.5858 0.8796 0.2037 0.021 Uiso 1 1 calc R
C5 C 0.56938(5) 0.7311(2) 0.29939(6) 0.0164(2) Uani 1 1 d .
H5 H 0.5359 0.8598 0.3002 0.020 Uiso 1 1 calc R
C6 C 0.58778(5) 0.5307(2) 0.35621(6) 0.0148(2) Uani 1 1 d .
C7 C 0.63909(6) 0.3421(2) 0.35350(6) 0.0187(2) Uani 1 1 d .
H7 H 0.6524 0.2060 0.3907 0.022 Uiso 1 1 calc R
C8 C 0.67029(6) 0.3532(2) 0.29710(6) 0.0205(2) Uani 1 1 d .
H8 H 0.7046 0.2272 0.2970 0.025 Uiso 1 1 calc R
B1 B 0.55092(6) 0.5093(2) 0.41820(6) 0.0150(2) Uani 1 1 d .

loop_
_atom_site_aniso_label
_atom_site_aniso_U_11
_atom_site_aniso_U_22
_atom_site_aniso_U_33
_atom_site_aniso_U_23
_atom_site_aniso_U_13
_atom_site_aniso_U_12
O1 0.0262(4) 0.0261(4) 0.0209(4) 0.0018(3) 0.0169(3) 0.0020(3)
O2 0.0249(4) 0.0125(4) 0.0228(4) 0.0014(3) 0.0157(3) 0.0008(3)
O3 0.0260(4) 0.0144(4) 0.0210(4) 0.0010(3) 0.0158(3) 0.0008(3)
C1 0.0239(6) 0.0486(8) 0.0191(5) 0.0029(5) 0.0125(4) -0.0001(5)
C2 0.0199(5) 0.0397(7) 0.0178(5) 0.0077(5) 0.0095(4) 0.0036(5)
C3 0.0187(5) 0.0205(5) 0.0164(5) -0.0034(4) 0.0106(4) -0.0042(4)
C4 0.0177(5) 0.0199(5) 0.0154(5) 0.0026(4) 0.0066(4) -0.0002(4)
C5 0.0152(5) 0.0172(5) 0.0177(5) -0.0010(4) 0.0072(4) 0.0002(4)
C6 0.0157(5) 0.0144(5) 0.0157(5) -0.0023(4) 0.0073(4) -0.0028(4)
C7 0.0238(5) 0.0144(5) 0.0217(5) 0.0020(4) 0.0129(4) 0.0011(4)
C8 0.0242(5) 0.0161(5) 0.0271(6) -0.0001(4) 0.0163(4) 0.0027(4)
B1 0.0152(5) 0.0143(6) 0.0158(5) -0.0010(4) 0.0061(4) -0.0014(4)

loop_
_atom_type_symbol
_atom_type_description
_atom_type_scat_dispersion_real
_atom_type_scat_dispersion_imag
_atom_type_scat_source
C C 0.0181 0.0091 'International Tables Vol C Tables 4.2.6.8 and 6.1.1.4'
H H 0.0000 0.0000 'International Tables Vol C Tables 4.2.6.8 and 6.1.1.4'
B B 0.0090 0.0039 'International Tables Vol C Tables 4.2.6.8 and 6.1.1.4'
O O 0.0492 0.0322 'International Tables Vol C Tables 4.2.6.8 and 6.1.1.4'

loop_
_geom_angle_atom_site_label_1
_geom_angle_atom_site_label_2
_geom_angle_atom_site_label_3
_geom_angle
C3 O1 C2 117.86(8)
B1 O2 H2 109.5
B1 O3 H3 109.5
H1A C1 H1B 109.5
H1A C1 H1C 109.5
H1B C1 H1C 109.5
C2 C1 H1A 109.5
C2 C1 H1B 109.5
C2 C1 H1C 109.5
O1 C2 C1 106.90(9)
O1 C2 H2A 110.3
O1 C2 H2B 110.3
C1 C2 H2A 110.3
C1 C2 H2B 110.3
H2A C2 H2B 108.6
O1 C3 C4 124.63(9)
O1 C3 C8 115.31(9)
C4 C3 C8 120.06(9)
C3 C4 H4 120.4
C3 C4 C5 119.12(9)
C5 C4 H4 120.4
C4 C5 H5 118.9
C6 C5 C4 122.17(9)
C6 C5 H5 118.9
C5 C6 C7 117.16(9)
C5 C6 B1 121.66(9)
C7 C6 B1 121.13(9)
C6 C7 H7 119.1
C8 C7 C6 121.77(10)
C8 C7 H7 119.1
C3 C8 H8 120.1
C7 C8 C3 119.71(10)
C7 C8 H8 120.1
O2 B1 C6 123.11(9)
O3 B1 O2 117.26(9)
O3 B1 C6 119.62(9)

loop_
_geom_bond_atom_site_label_1
_geom_bond_atom_site_label_2
_geom_bond_distance
O1 C2 1.4350(13)
O1 C3 1.3671(12)
O2 H2 0.8200
O2 B1 1.3749(13)
O3 H3 0.8200
O3 B1 1.3664(13)
C1 H1A 0.9600
C1 H1B 0.9600
C1 H1C 0.9600
C1 C2 1.5131(15)
C2 H2A 0.9700
C2 H2B 0.9700
C3 C4 1.3899(15)
C3 C8 1.3958(15)
C4 H4 0.9300
C4 C5 1.3942(14)
C5 H5 0.9300
C5 C6 1.3931(14)
C6 C7 1.4033(14)
C6 B1 1.5582(14)
C7 H7 0.9300
C7 C8 1.3816(14)
C8 H8 0.9300

loop_
_geom_torsion_atom_site_label_1
_geom_torsion_atom_site_label_2
_geom_torsion_atom_site_label_3
_geom_torsion_atom_site_label_4
_geom_torsion
O1 C3 C4 C5 179.74(9)
O1 C3 C8 C7 -179.00(9)
C2 O1 C3 C4 -0.03(15)
C2 O1 C3 C8 179.87(9)
C3 O1 C2 C1 -176.65(9)
C3 C4 C5 C6 -0.69(16)
C4 C3 C8 C7 0.91(16)
C4 C5 C6 C7 0.76(15)
C4 C5 C6 B1 -176.87(9)
C5 C6 C7 C8 0.02(15)
C5 C6 B1 O2 -22.82(15)
C5 C6 B1 O3 156.10(10)
C6 C7 C8 C3 -0.84(17)
C7 C6 B1 O2 159.66(10)
C7 C6 B1 O3 -21.43(14)
C8 C3 C4 C5 -0.16(16)
B1 C6 C7 C8 177.65(9)
